data_4036942
loop_
_publ_author_name
'Karpov, Sergey V.'
'Grigor'ev, Arthur A.'
'Kayukov, Yakov S.'
'Karpova, Irina V.'
'Nasakin, Oleg E.'
'Tafeenko, Victor A.'

_publ_section_title
;
 Synthesis and X-ray Characterization of Alkali Metal
 2-Acyl-1,1,3,3-tetracyanopropenides.
;
_journal_issue 15
_journal_name_full 'The Journal of organic chemistry'
_journal_page_first 6402
_journal_page_last 6408
_journal_paper_doi 10.1021/acs.joc.6b01040
_journal_volume 81
_journal_year 2016
_chemical_formula_moiety 'C14 H5 Cs N4 O'
_chemical_formula_sum 'C14 H5 Cs N4 O'
_chemical_formula_weight 378.13
_space_group_IT_number 14
_space_group_name_Hall '-P 2ybc'
_space_group_name_H-M_alt 'P 1 21/c 1'
_symmetry_cell_setting monoclinic
_symmetry_space_group_name_H-M 'P 1 21/c 1'
_atom_sites_solution_hydrogens geom
_atom_sites_solution_primary direct
_atom_sites_solution_secondary difmap
_audit_creation_method SHELXL-97
_cell_angle_alpha 90.00
_cell_angle_beta 107.607(3)
_cell_angle_gamma 90.00
_cell_formula_units_Z 4
_cell_length_a 9.6659(4)
_cell_length_b 18.4180(5)
_cell_length_c 8.3669(3)
_cell_measurement_reflns_used 1879
_cell_measurement_temperature 295(2)
_cell_measurement_theta_max 65.43
_cell_measurement_theta_min 4.24
_cell_volume 1419.75(9)
_computing_cell_refinement 'STOE X-AREA'
_computing_data_collection 'STOE X-AREA'
_computing_data_reduction 'STOE X-RED'
_computing_structure_refinement 'SHELXL-97 (Sheldrick, 1997)'
_computing_structure_solution 'SHELXS-97 (Sheldrick, 2008)'
_diffrn_ambient_temperature 295
_diffrn_detector Pilatus100K
_diffrn_detector_area_resol_mean 5.81
_diffrn_detector_type STOE
_diffrn_measured_fraction_theta_full 0.949
_diffrn_measured_fraction_theta_max 0.989
_diffrn_measurement_device_type STOE
_diffrn_measurement_method 'rotation method'
_diffrn_radiation_collimation 'focusing mirrors'
_diffrn_radiation_monochromator none
_diffrn_radiation_polarisn_norm 0
_diffrn_radiation_type 'Cu K\a'
_diffrn_radiation_wavelength 1.54186
_diffrn_reflns_av_R_equivalents 0.0645
_diffrn_reflns_av_sigmaI/netI 0.0540
_diffrn_reflns_limit_h_max 11
_diffrn_reflns_limit_h_min -7
_diffrn_reflns_limit_k_max 22
_diffrn_reflns_limit_k_min -22
_diffrn_reflns_limit_l_max 10
_diffrn_reflns_limit_l_min -10
_diffrn_reflns_number 5718
_diffrn_reflns_theta_full 71.96
_diffrn_reflns_theta_max 71.96
_diffrn_reflns_theta_min 4.80
_diffrn_source 'Cu GeniX 3D'
_diffrn_source_current 0.600
_diffrn_source_power 0.030
_diffrn_source_voltage 50
_diffrn_standards_decay_% 0
_exptl_absorpt_coefficient_mu 20.358
_exptl_absorpt_correction_T_max 0.5220
_exptl_absorpt_correction_T_min 0.0740
_exptl_absorpt_correction_type multi-scan
_exptl_absorpt_process_details
;
[c.f. r.h. blessing, acta cryst. (1995), a51, 33-38]
;
_exptl_crystal_colour yellow
_exptl_crystal_density_diffrn 1.769
_exptl_crystal_density_method 'not measured'
_exptl_crystal_description prism
_exptl_crystal_F_000 720
_exptl_crystal_size_max .22
_exptl_crystal_size_mid .17
_exptl_crystal_size_min .17
_refine_diff_density_max 1.819
_refine_diff_density_min -0.790
_refine_diff_density_rms 0.181
_refine_ls_extinction_method none
_refine_ls_goodness_of_fit_ref 0.952
_refine_ls_hydrogen_treatment mixed
_refine_ls_matrix_type full
_refine_ls_number_parameters 181
_refine_ls_number_reflns 2644
_refine_ls_number_restraints 0
_refine_ls_restrained_S_all 0.952
_refine_ls_R_factor_all 0.0746
_refine_ls_R_factor_gt 0.0617
_refine_ls_shift/su_max 0.000
_refine_ls_shift/su_mean 0.000
_refine_ls_structure_factor_coef Fsqd
_refine_ls_weighting_details 'calc w=1/[\s^2^(Fo^2^)+(0.0959P)^2^+0.0000P] where P=(Fo^2^+2Fc^2^)/3'
_refine_ls_weighting_scheme calc
_refine_ls_wR_factor_gt 0.1428
_refine_ls_wR_factor_ref 0.1481
_reflns_number_gt 1895
_reflns_number_total 2644
_reflns_threshold_expression >2sigma(I)
_cod_data_source_file jo6b01040_si_005.cif
_cod_data_source_block az218
_cod_original_sg_symbol_H-M ' P21/c'
_cod_database_code 4036942

loop_
_symmetry_equiv_pos_as_xyz
'x, y, z'
'-x, y+1/2, -z+1/2'
'-x, -y, -z'
'x, -y-1/2, z-1/2'

loop_
_atom_site_label
_atom_site_type_symbol
_atom_site_fract_x
_atom_site_fract_y
_atom_site_fract_z
_atom_site_U_iso_or_equiv
_atom_site_adp_type
_atom_site_occupancy
_atom_site_symmetry_multiplicity
_atom_site_calc_flag
Cs1 Cs 0.21695(6) 0.16223(2) 0.35502(7) 0.0779(2) Uani 1 1 d
O1 O 0.4966(6) 0.0926(3) 0.5744(6) 0.0736(13) Uani 1 1 d
N1 N 0.8558(10) 0.3250(3) 0.7219(11) 0.092(2) Uani 1 1 d
N2 N 0.4770(11) 0.2390(4) 0.8255(13) 0.105(3) Uani 1 1 d
N3 N 0.8421(9) -0.0090(3) 0.5238(10) 0.0832(19) Uani 1 1 d
N4 N 1.0678(9) 0.1964(4) 0.6460(10) 0.0856(19) Uani 1 1 d
C1 C 0.7273(7) 0.1444(3) 0.6872(7) 0.0532(13) Uani 1 1 d
C2 C 0.6115(7) 0.0875(3) 0.6829(8) 0.0551(14) Uani 1 1 d
C3 C 0.6430(8) 0.0295(3) 0.8111(8) 0.0567(14) Uani 1 1 d
C4 C 0.5426(8) -0.0261(4) 0.7962(8) 0.0646(16) Uani 1 1 d
H4 H 0.4587 -0.0265 0.7051 0.077 Uiso 1 1 calc
C5 C 0.5654(10) -0.0808(4) 0.9139(10) 0.074(2) Uani 1 1 d
H5 H 0.4984 -0.1181 0.9028 0.089 Uiso 1 1 calc
C6 C 0.6903(12) -0.0787(5) 1.0487(11) 0.089(3) Uani 1 1 d
H6 H 0.7073 -0.1152 1.1291 0.107 Uiso 1 1 calc
C7 C 0.7880(12) -0.0248(6) 1.0662(12) 0.098(3) Uani 1 1 d
H7 H 0.8706 -0.0244 1.1589 0.118 Uiso 1 1 calc
C8 C 0.7666(9) 0.0304(4) 0.9468(9) 0.0723(19) Uani 1 1 d
H8 H 0.8349 0.0672 0.9588 0.087 Uiso 1 1 calc
C9 C 0.7014(8) 0.2136(3) 0.7361(8) 0.0595(15) Uani 1 1 d
C10 C 0.7890(9) 0.2750(4) 0.7298(9) 0.0673(17) Uani 1 1 d
C11 C 0.5746(10) 0.2280(4) 0.7850(10) 0.0715(19) Uani 1 1 d
C12 C 0.8426(8) 0.1209(3) 0.6352(8) 0.0569(14) Uani 1 1 d
C13 C 0.9663(8) 0.1638(3) 0.6394(9) 0.0629(15) Uani 1 1 d
C14 C 0.8433(8) 0.0491(4) 0.5731(9) 0.0635(16) Uani 1 1 d

loop_
_atom_site_aniso_label
_atom_site_aniso_U_11
_atom_site_aniso_U_22
_atom_site_aniso_U_33
_atom_site_aniso_U_23
_atom_site_aniso_U_13
_atom_site_aniso_U_12
Cs1 0.0633(3) 0.0689(3) 0.1039(4) 0.0256(2) 0.0289(2) 0.0091(2)
O1 0.059(3) 0.078(3) 0.070(3) 0.006(2) -0.001(2) -0.001(2)
N1 0.085(5) 0.052(3) 0.128(6) 0.001(3) 0.015(5) -0.010(3)
N2 0.102(7) 0.081(5) 0.153(7) -0.008(4) 0.068(6) 0.017(4)
N3 0.085(5) 0.061(3) 0.116(5) -0.009(3) 0.050(4) -0.006(3)
N4 0.074(5) 0.072(4) 0.115(5) -0.025(4) 0.034(4) -0.018(3)
C1 0.050(4) 0.057(3) 0.049(3) 0.003(2) 0.009(2) 0.001(2)
C2 0.052(4) 0.055(3) 0.058(3) -0.003(2) 0.017(3) 0.001(3)
C3 0.060(4) 0.056(3) 0.056(3) -0.001(2) 0.020(3) 0.004(3)
C4 0.067(5) 0.064(4) 0.065(4) -0.010(3) 0.024(3) -0.004(3)
C5 0.088(6) 0.061(4) 0.083(5) 0.002(3) 0.042(4) -0.005(4)
C6 0.107(7) 0.082(5) 0.085(5) 0.027(4) 0.041(5) 0.012(5)
C7 0.079(7) 0.122(7) 0.083(5) 0.042(5) 0.008(4) -0.001(5)
C8 0.063(5) 0.081(5) 0.068(4) 0.014(3) 0.013(3) -0.002(3)
C9 0.058(4) 0.052(3) 0.064(3) 0.000(2) 0.012(3) 0.005(3)
C10 0.069(5) 0.055(3) 0.072(4) -0.002(3) 0.011(3) 0.008(3)
C11 0.076(5) 0.059(4) 0.081(4) -0.004(3) 0.026(4) 0.007(3)
C12 0.050(4) 0.056(3) 0.065(3) -0.002(2) 0.017(3) -0.004(3)
C13 0.054(4) 0.059(3) 0.076(4) -0.010(3) 0.021(3) -0.002(3)
C14 0.055(4) 0.059(4) 0.081(4) -0.006(3) 0.028(3) -0.004(3)

loop_
_atom_type_symbol
_atom_type_description
_atom_type_scat_dispersion_real
_atom_type_scat_dispersion_imag
_atom_type_scat_source
C C 0.0181 0.0091 'International Tables Vol C Tables 4.2.6.8 and 6.1.1.4'
H H 0.0000 0.0000 'International Tables Vol C Tables 4.2.6.8 and 6.1.1.4'
Cs Cs -0.7457 7.9052 'International Tables Vol C Tables 4.2.6.8 and 6.1.1.4'
N N 0.0311 0.0180 'International Tables Vol C Tables 4.2.6.8 and 6.1.1.4'
O O 0.0492 0.0322 'International Tables Vol C Tables 4.2.6.8 and 6.1.1.4'

loop_
_geom_angle_atom_site_label_1
_geom_angle_atom_site_label_2
_geom_angle_atom_site_label_3
_geom_angle
_geom_angle_site_symmetry_1
_geom_angle_site_symmetry_3
O1 Cs1 N3 68.85(19) . 3_656
O1 Cs1 N2 73.1(2) . 4_565
N3 Cs1 N2 140.7(2) 3_656 4_565
O1 Cs1 N4 146.60(18) . 4_465
N3 Cs1 N4 144.5(2) 3_656 4_465
N2 Cs1 N4 74.3(2) 4_565 4_465
O1 Cs1 N4 98.28(19) . 1_455
N3 Cs1 N4 76.35(18) 3_656 1_455
N2 Cs1 N4 119.3(2) 4_565 1_455
N4 Cs1 N4 91.33(16) 4_465 1_455
O1 Cs1 N1 151.32(17) . 4_465
N3 Cs1 N1 84.05(19) 3_656 4_465
N2 Cs1 N1 135.0(2) 4_565 4_465
N4 Cs1 N1 60.70(19) 4_465 4_465
N4 Cs1 N1 65.1(2) 1_455 4_465
O1 Cs1 C5 69.15(17) . 3_656
N3 Cs1 C5 91.38(16) 3_656 3_656
N2 Cs1 C5 65.7(2) 4_565 3_656
N4 Cs1 C5 103.48(18) 4_465 3_656
N4 Cs1 C5 165.19(19) 1_455 3_656
N1 Cs1 C5 122.5(2) 4_465 3_656
O1 Cs1 C13 103.79(15) . 1_455
N3 Cs1 C13 66.18(16) 3_656 1_455
N2 Cs1 C13 134.5(2) 4_565 1_455
N4 Cs1 C13 93.83(17) 4_465 1_455
N4 Cs1 C13 15.32(15) 1_455 1_455
N1 Cs1 C13 54.49(20) 4_465 1_455
C5 Cs1 C13 157.27(14) 3_656 1_455
O1 Cs1 C4 54.27(15) . 3_656
N3 Cs1 C4 72.98(16) 3_656 3_656
N2 Cs1 C4 77.2(2) 4_565 3_656
N4 Cs1 C4 123.95(17) 4_465 3_656
N4 Cs1 C4 144.65(18) 1_455 3_656
N1 Cs1 C4 127.31(17) 4_465 3_656
C5 Cs1 C4 20.61(15) 3_656 3_656
C13 Cs1 C4 138.78(14) 1_455 3_656
O1 Cs1 Cs1 89.60(10) . 4_566
N3 Cs1 Cs1 104.65(13) 3_656 4_566
N2 Cs1 Cs1 84.29(18) 4_565 4_566
N4 Cs1 Cs1 80.11(15) 4_465 4_566
N4 Cs1 Cs1 35.05(12) 1_455 4_566
N1 Cs1 Cs1 88.31(14) 4_465 4_566
C5 Cs1 Cs1 146.89(13) 3_656 4_566
C13 Cs1 Cs1 50.20(10) 1_455 4_566
C4 Cs1 Cs1 142.76(11) 3_656 4_566
O1 Cs1 Cs1 121.38(11) . 4_565
N3 Cs1 Cs1 148.98(14) 3_656 4_565
N2 Cs1 Cs1 53.00(19) 4_565 4_565
N4 Cs1 Cs1 35.30(14) 4_465 4_565
N4 Cs1 Cs1 125.56(14) 1_455 4_565
N1 Cs1 Cs1 86.73(15) 4_465 4_565
C5 Cs1 Cs1 69.04(11) 3_656 4_565
C13 Cs1 Cs1 129.10(11) 1_455 4_565
C4 Cs1 Cs1 89.64(10) 3_656 4_565
Cs1 Cs1 Cs1 104.602(16) 4_566 4_565
C2 O1 Cs1 158.6(5) . .
C10 N1 Cs1 126.4(6) . 4_666
C11 N2 Cs1 153.2(7) . 4_566
C14 N3 Cs1 135.4(6) . 3_656
C13 N4 Cs1 133.6(6) . 4_666
C13 N4 Cs1 115.7(5) . 1_655
Cs1 N4 Cs1 109.7(2) 4_666 1_655
C12 C1 C9 128.0(6) . .
C12 C1 C2 115.7(5) . .
C9 C1 C2 116.3(6) . .
O1 C2 C3 122.9(6) . .
O1 C2 C1 117.8(6) . .
C3 C2 C1 119.3(5) . .
C8 C3 C4 119.3(6) . .
C8 C3 C2 121.8(6) . .
C4 C3 C2 118.8(6) . .
C5 C4 C3 121.2(7) . .
C5 C4 Cs1 77.3(4) . 3_656
C3 C4 Cs1 92.0(4) . 3_656
C4 C5 C6 118.3(7) . .
C4 C5 Cs1 82.1(4) . 3_656
C6 C5 Cs1 89.5(5) . 3_656
C7 C6 C5 121.4(7) . .
C6 C7 C8 120.8(9) . .
C3 C8 C7 119.0(8) . .
C1 C9 C10 123.9(7) . .
C1 C9 C11 120.2(6) . .
C10 C9 C11 115.7(6) . .
N1 C10 C9 178.2(9) . .
N2 C11 C9 178.9(10) . .
C1 C12 C14 119.9(6) . .
C1 C12 C13 124.7(6) . .
C14 C12 C13 115.4(6) . .
N4 C13 C12 177.7(8) . .
N4 C13 Cs1 48.9(5) . 1_655
C12 C13 Cs1 131.0(4) . 1_655
N3 C14 C12 179.0(8) . .

loop_
_geom_bond_atom_site_label_1
_geom_bond_atom_site_label_2
_geom_bond_distance
_geom_bond_site_symmetry_2
Cs1 O1 3.052(5) .
Cs1 N3 3.110(7) 3_656
Cs1 N2 3.173(8) 4_565
Cs1 N4 3.224(6) 4_465
Cs1 N4 3.244(8) 1_455
Cs1 N1 3.336(9) 4_465
Cs1 C5 3.821(8) 3_656
Cs1 C13 3.875(7) 1_455
Cs1 C4 3.881(7) 3_656
Cs1 Cs1 5.2872(6) 4_566
Cs1 Cs1 5.2872(6) 4_565
O1 C2 1.207(8) .
N1 C10 1.137(10) .
N1 Cs1 3.336(9) 4_666
N2 C11 1.113(11) .
N2 Cs1 3.173(8) 4_566
N3 C14 1.145(9) .
N3 Cs1 3.110(7) 3_656
N4 C13 1.136(10) .
N4 Cs1 3.224(6) 4_666
N4 Cs1 3.244(7) 1_655
C1 C12 1.383(10) .
C1 C9 1.385(9) .
C1 C2 1.525(9) .
C2 C3 1.478(8) .
C3 C8 1.377(11) .
C3 C4 1.391(10) .
C4 C5 1.379(10) .
C4 Cs1 3.881(7) 3_656
C5 C6 1.381(14) .
C5 Cs1 3.821(8) 3_656
C6 C7 1.346(15) .
C7 C8 1.397(11) .
C9 C10 1.424(10) .
C9 C11 1.429(12) .
C12 C14 1.423(9) .
C12 C13 1.425(10) .
C13 Cs1 3.875(7) 1_655
